data_4061946
_journal_name_full Organometallics
_journal_year 2003
_chemical_formula_sum 'C64 H64 Al F15 Hf N2'
_chemical_formula_weight 1351.64
_space_group_IT_number 14
_symmetry_cell_setting monoclinic
_symmetry_space_group_name_Hall '-P 2yn'
_symmetry_space_group_name_H-M 'P 1 21/n 1'
_cell_angle_alpha 90.00
_cell_angle_beta 101.0644(6)
_cell_angle_gamma 90.00
_cell_formula_units_Z 4
_cell_length_a 17.3514(3)
_cell_length_b 12.5037(2)
_cell_length_c 29.1875(6)
_cell_measurement_temperature 293(2)
_cell_volume 6214.72(19)
_diffrn_ambient_temperature 293(2)
_exptl_crystal_density_diffrn 1.445
_cod_depositor_comments
;
The following automatic conversions were performed:
'_symmetry_cell_setting' value 'Monoclinic' changed to 'monoclinic'
according to '/home/saulius/struct/CIF-dictionaries/cif_core.dic'
dictionary named 'cif_core.dic' version 2.4.1 from 2010-06-29.

Automatic conversion script
Id: cif_fix_enum 1527 2010-12-29 10:47:43Z saulius 
;
_cod_original_sg_symbol_H-M 'P 21/n'
_cod_database_code 4061946

loop_
_symmetry_equiv_pos_as_xyz
'x, y, z'
'-x+1/2, y+1/2, -z+1/2'
'-x, -y, -z'
'x-1/2, -y-1/2, z-1/2'

loop_
_atom_site_label
_atom_site_type_symbol
_atom_site_fract_x
_atom_site_fract_y
_atom_site_fract_z
_atom_site_U_iso_or_equiv
_atom_site_adp_type
_atom_site_occupancy
_atom_site_symmetry_multiplicity
_atom_site_calc_flag
_atom_site_refinement_flags
_atom_site_disorder_assembly
_atom_site_disorder_group
Hf Hf 0.342158(10) 0.503269(14) 0.170482(6) 0.04225(6) Uani 1 1 d . . .
Al Al 0.25389(7) 0.18568(8) 0.03575(4) 0.0450(4) Uani 1 1 d . . .
N1 N 0.41490(16) 0.4962(3) 0.12318(9) 0.0414(7) Uani 1 1 d . . .
N2 N 0.25675(19) 0.46942(18) 0.10681(11) 0.0373(9) Uani 1 1 d . . .
F1 F 0.31520(16) 0.11838(17) 0.14186(9) 0.0750(8) Uani 1 1 d . . .
F2 F 0.45104(16) 0.03303(18) 0.18567(11) 0.1109(11) Uani 1 1 d . . .
F3 F 0.57054(15) 0.0014(2) 0.13862(10) 0.1258(11) Uani 1 1 d . . .
F4 F 0.55218(16) 0.06008(19) 0.04737(11) 0.1028(11) Uani 1 1 d . . .
F5 F 0.41638(13) 0.14151(16) 0.00363(9) 0.0722(8) Uani 1 1 d . . .
F6 F 0.18359(14) 0.30720(17) -0.06422(8) 0.0863(9) Uani 1 1 d . . .
F7 F 0.1547(2) 0.2297(2) -0.15096(10) 0.1345(13) Uani 1 1 d . . .
F8 F 0.1905(2) 0.0253(2) -0.16755(11) 0.1553(14) Uani 1 1 d . . .
F9 F 0.25664(19) -0.1038(2) -0.09587(10) 0.1339(13) Uani 1 1 d . . .
F10 F 0.28449(15) -0.02745(15) -0.00855(9) 0.0920(9) Uani 1 1 d . . .
F11 F 0.07587(13) 0.24895(18) 0.01888(10) 0.1016(10) Uani 1 1 d . . .
F12 F -0.05153(17) 0.1524(2) 0.03894(12) 0.1495(14) Uani 1 1 d . . .
F13 F -0.03909(16) -0.0388(2) 0.08392(11) 0.1280(12) Uani 1 1 d . . .
F14 F 0.10397(14) -0.13077(17) 0.10933(9) 0.0968(9) Uani 1 1 d . . .
F15 F 0.23152(14) -0.03688(13) 0.08965(8) 0.0745(8) Uani 1 1 d . . .
C37 C 0.3794(3) 0.4266(3) 0.08611(15) 0.0406(11) Uani 1 1 d . . .
C16 C 0.0437(3) 0.4884(4) 0.11131(17) 0.0765(14) Uani 1 1 d . . .
H16 H 0.0082 0.4655 0.1294 0.092 Uiso 1 1 calc R . .
C25 C 0.4989(3) 0.6216(3) 0.09037(16) 0.0545(13) Uani 1 1 d . . .
C1 C 0.3351(3) 0.6943(3) 0.19151(14) 0.0464(12) Uani 1 1 d . . .
C2 C 0.2752(3) 0.6410(3) 0.20971(15) 0.0475(12) Uani 1 1 d . . .
C3 C 0.3118(3) 0.5735(3) 0.24580(17) 0.0599(14) Uani 1 1 d . . .
C4 C 0.3945(3) 0.5830(3) 0.25031(16) 0.0539(13) Uani 1 1 d . . .
C5 C 0.4076(3) 0.6565(3) 0.21577(16) 0.0514(13) Uani 1 1 d . . .
C6 C 0.3237(2) 0.7844(3) 0.15711(13) 0.0732(15) Uani 1 1 d . . .
H6A H 0.3543 0.7714 0.1335 0.088 Uiso 1 1 calc R . .
H6B H 0.3403 0.8502 0.1729 0.088 Uiso 1 1 calc R . .
H6C H 0.2692 0.7894 0.1428 0.088 Uiso 1 1 calc R . .
C7 C 0.1893(3) 0.6683(3) 0.19613(15) 0.0795(15) Uani 1 1 d . . .
H7A H 0.1593 0.6204 0.2115 0.095 Uiso 1 1 calc R . .
H7B H 0.1728 0.6616 0.1629 0.095 Uiso 1 1 calc R . .
H7C H 0.1810 0.7405 0.2053 0.095 Uiso 1 1 calc R . .
C8 C 0.2695(3) 0.5092(3) 0.27717(14) 0.0925(15) Uani 1 1 d . . .
H8A H 0.2756 0.4344 0.2715 0.111 Uiso 1 1 calc R . .
H8B H 0.2148 0.5274 0.2707 0.111 Uiso 1 1 calc R . .
H8C H 0.2914 0.5251 0.3092 0.111 Uiso 1 1 calc R . .
C9 C 0.4534(3) 0.5335(3) 0.28864(14) 0.0999(19) Uani 1 1 d . . .
H9A H 0.4386 0.4608 0.2932 0.120 Uiso 1 1 calc R . .
H9B H 0.4550 0.5731 0.3170 0.120 Uiso 1 1 calc R . .
H9C H 0.5043 0.5347 0.2803 0.120 Uiso 1 1 calc R . .
C10 C 0.4874(3) 0.7006(3) 0.21242(15) 0.0806(15) Uani 1 1 d . . .
H10A H 0.4990 0.7609 0.2329 0.097 Uiso 1 1 calc R . .
H10B H 0.4873 0.7225 0.1809 0.097 Uiso 1 1 calc R . .
H10C H 0.5265 0.6463 0.2214 0.097 Uiso 1 1 calc R . .
C11 C 0.3626(2) 0.3461(2) 0.20490(13) 0.0608(14) Uani 1 1 d . . .
H11A H 0.3673 0.2925 0.1820 0.073 Uiso 1 1 calc R . .
H11B H 0.3193 0.3289 0.2197 0.073 Uiso 1 1 calc R . .
H11C H 0.4102 0.3485 0.2280 0.073 Uiso 1 1 calc R . .
C12 C 0.1740(2) 0.4937(3) 0.09498(13) 0.0407(9) Uani 1 1 d . . .
C13 C 0.1489(3) 0.5622(3) 0.05638(16) 0.0485(12) Uani 1 1 d . . .
C14 C 0.0703(3) 0.5899(3) 0.04713(18) 0.0768(17) Uani 1 1 d . . .
H14 H 0.0523 0.6357 0.0222 0.092 Uiso 1 1 calc R . .
C15 C 0.0184(3) 0.5535(4) 0.0727(2) 0.0925(19) Uani 1 1 d . . .
H15 H -0.0343 0.5720 0.0643 0.111 Uiso 1 1 calc R . .
C17 C 0.1221(3) 0.4578(3) 0.12284(16) 0.0490(12) Uani 1 1 d . . .
C18 C 0.1499(2) 0.3863(3) 0.16495(15) 0.0520(12) Uani 1 1 d . . .
H18 H 0.2006 0.4148 0.1809 0.062 Uiso 1 1 calc R . .
C19 C 0.1649(2) 0.2719(3) 0.15068(14) 0.0757(15) Uani 1 1 d . . .
H19A H 0.1165 0.2405 0.1350 0.091 Uiso 1 1 calc R . .
H19B H 0.1858 0.2307 0.1780 0.091 Uiso 1 1 calc R . .
H19C H 0.2019 0.2724 0.1301 0.091 Uiso 1 1 calc R . .
C20 C 0.0960(2) 0.3845(3) 0.20092(15) 0.0823(15) Uani 1 1 d . . .
H20A H 0.0838 0.4566 0.2084 0.099 Uiso 1 1 calc R . .
H20B H 0.1222 0.3489 0.2287 0.099 Uiso 1 1 calc R . .
H20C H 0.0484 0.3471 0.1882 0.099 Uiso 1 1 calc R . .
C21 C 0.2009(2) 0.6103(3) 0.02677(15) 0.0536(13) Uani 1 1 d . . .
H21 H 0.2538 0.5813 0.0374 0.064 Uiso 1 1 calc R . .
C22 C 0.2059(2) 0.7330(2) 0.03282(14) 0.0812(16) Uani 1 1 d . . .
H22A H 0.1546 0.7636 0.0232 0.097 Uiso 1 1 calc R . .
H22B H 0.2407 0.7617 0.0140 0.097 Uiso 1 1 calc R . .
H22C H 0.2256 0.7500 0.0650 0.097 Uiso 1 1 calc R . .
C23 C 0.1757(3) 0.5833(3) -0.02519(15) 0.0838(16) Uani 1 1 d . . .
H23A H 0.1713 0.5071 -0.0290 0.101 Uiso 1 1 calc R . .
H23B H 0.2141 0.6100 -0.0420 0.101 Uiso 1 1 calc R . .
H23C H 0.1258 0.6158 -0.0372 0.101 Uiso 1 1 calc R . .
C24 C 0.4929(2) 0.5334(3) 0.11893(15) 0.0462(12) Uani 1 1 d . . .
C26 C 0.5745(4) 0.6548(4) 0.08662(19) 0.0923(18) Uani 1 1 d . . .
H26 H 0.5806 0.7122 0.0673 0.111 Uiso 1 1 calc R . .
C27 C 0.6401(3) 0.6035(5) 0.1112(2) 0.106(2) Uani 1 1 d . . .
H27 H 0.6899 0.6273 0.1086 0.127 Uiso 1 1 calc R . .
C28 C 0.6329(3) 0.5202(4) 0.13853(19) 0.0916(17) Uani 1 1 d . . .
H28 H 0.6779 0.4874 0.1550 0.110 Uiso 1 1 calc R . .
C29 C 0.5592(3) 0.4808(4) 0.14302(17) 0.0706(14) Uani 1 1 d . . .
C30 C 0.4292(3) 0.6785(3) 0.06263(17) 0.0606(14) Uani 1 1 d . . .
H30 H 0.3826 0.6578 0.0749 0.073 Uiso 1 1 calc R . .
C31 C 0.4149(3) 0.6498(3) 0.01038(16) 0.0925(17) Uani 1 1 d . . .
H31A H 0.4574 0.6768 -0.0031 0.111 Uiso 1 1 calc R . .
H31B H 0.3665 0.6813 -0.0052 0.111 Uiso 1 1 calc R . .
H31C H 0.4120 0.5735 0.0068 0.111 Uiso 1 1 calc R . .
C32 C 0.4380(2) 0.8014(3) 0.06642(14) 0.0853(16) Uani 1 1 d . . .
H32A H 0.4553 0.8212 0.0985 0.102 Uiso 1 1 calc R . .
H32B H 0.3882 0.8345 0.0545 0.102 Uiso 1 1 calc R . .
H32C H 0.4759 0.8249 0.0486 0.102 Uiso 1 1 calc R . .
C33 C 0.5551(3) 0.3815(5) 0.1721(2) 0.109(2) Uani 1 1 d . . .
H33 H 0.4996 0.3673 0.1723 0.130 Uiso 1 1 calc R . .
C34 C 0.5964(4) 0.3955(4) 0.2220(2) 0.144(3) Uani 1 1 d . . .
H34A H 0.5977 0.3284 0.2381 0.173 Uiso 1 1 calc R . .
H34B H 0.5687 0.4472 0.2370 0.173 Uiso 1 1 calc R . .
H34C H 0.6491 0.4199 0.2227 0.173 Uiso 1 1 calc R . .
C35 C 0.5880(4) 0.2844(4) 0.1516(2) 0.206(4) Uani 1 1 d . . .
H35A H 0.5584 0.2714 0.1207 0.247 Uiso 1 1 calc R . .
H35B H 0.5844 0.2233 0.1709 0.247 Uiso 1 1 calc R . .
H35C H 0.6420 0.2970 0.1499 0.247 Uiso 1 1 calc R . .
C36 C 0.2926(3) 0.4151(3) 0.07794(15) 0.0390(11) Uani 1 1 d . . .
C38 C 0.2509(2) 0.3506(2) 0.03902(12) 0.0442(11) Uani 1 1 d . . .
H38A H 0.2682 0.3762 0.0113 0.053 Uiso 1 1 calc R . .
H38B H 0.1959 0.3699 0.0353 0.053 Uiso 1 1 calc R . .
C39 C 0.4197(2) 0.3814(3) 0.05702(15) 0.0599(14) Uani 1 1 d . . .
H39A H 0.4733 0.3944 0.0602 0.072 Uiso 1 1 calc R . .
H39B H 0.3945 0.3366 0.0334 0.072 Uiso 1 1 calc R . .
C40 C 0.3582(2) 0.1313(3) 0.07021(17) 0.0446(12) Uani 1 1 d . . .
C41 C 0.3719(3) 0.1033(3) 0.1162(2) 0.0546(13) Uani 1 1 d . . .
C42 C 0.4424(4) 0.0595(3) 0.1396(2) 0.0686(16) Uani 1 1 d . . .
C43 C 0.5025(4) 0.0438(3) 0.1159(3) 0.0770(19) Uani 1 1 d . . .
C44 C 0.4926(3) 0.0736(4) 0.0697(2) 0.0667(16) Uani 1 1 d . . .
C45 C 0.4211(3) 0.1150(3) 0.04862(18) 0.0515(13) Uani 1 1 d . . .
C46 C 0.2373(2) 0.1448(3) -0.03217(15) 0.0476(12) Uani 1 1 d . . .
C47 C 0.2043(3) 0.2039(3) -0.07055(19) 0.0650(14) Uani 1 1 d . . .
C48 C 0.1875(3) 0.1675(4) -0.1153(2) 0.0813(17) Uani 1 1 d . . .
C49 C 0.2067(4) 0.0645(5) -0.1239(2) 0.097(2) Uani 1 1 d . . .
C50 C 0.2395(3) -0.0003(5) -0.0878(2) 0.0825(14) Uani 1 1 d . . .
C51 C 0.2540(3) 0.0413(4) -0.04294(18) 0.0661(15) Uani 1 1 d . . .
C52 C 0.1614(2) 0.1138(3) 0.05462(13) 0.0444(12) Uani 1 1 d . . .
C53 C 0.0865(3) 0.1531(3) 0.04207(15) 0.0663(14) Uani 1 1 d . . .
C54 C 0.0193(3) 0.1051(5) 0.05129(19) 0.0828(17) Uani 1 1 d . . .
C55 C 0.0249(3) 0.0096(5) 0.07377(17) 0.0842(15) Uani 1 1 d . . .
C56 C 0.0977(3) -0.0353(3) 0.08713(16) 0.0654(15) Uani 1 1 d . . .
C57 C 0.1618(3) 0.0149(3) 0.07612(14) 0.0535(11) Uani 1 1 d . . .
C1T C 0.8251(6) 0.3279(14) 0.2345(6) 0.221(8) Uani 1 1 d D . .
C2T C 0.8435(7) 0.4261(14) 0.2435(5) 0.193(7) Uani 1 1 d D . .
H2T H 0.8426 0.4445 0.2743 0.232 Uiso 1 1 calc R . .
C3T C 0.8638(13) 0.5087(15) 0.2187(9) 0.356(16) Uani 1 1 d D . .
H3T H 0.8787 0.5778 0.2284 0.428 Uiso 1 1 calc R . .
C4T C 0.8567(9) 0.4633(16) 0.1749(7) 0.264(12) Uani 1 1 d D . .
H4T H 0.8603 0.5083 0.1501 0.317 Uiso 1 1 calc R . .
C5T C 0.8448(10) 0.3576(18) 0.1656(6) 0.258(11) Uani 1 1 d D . .
H5T H 0.8516 0.3363 0.1361 0.310 Uiso 1 1 calc R . .
C6T C 0.8241(8) 0.2770(12) 0.1930(7) 0.244(12) Uani 1 1 d D . .
H6T H 0.8125 0.2060 0.1852 0.293 Uiso 1 1 calc R . .
C7T C 0.8047(5) 0.2602(11) 0.2678(4) 0.344(9) Uani 1 1 d D . .
H7T1 H 0.8514 0.2360 0.2884 0.515 Uiso 1 1 calc R . .
H7T2 H 0.7765 0.1998 0.2527 0.515 Uiso 1 1 calc R . .
H7T3 H 0.7720 0.2980 0.2855 0.515 Uiso 1 1 calc R . .

loop_
_atom_site_aniso_label
_atom_site_aniso_U_11
_atom_site_aniso_U_22
_atom_site_aniso_U_33
_atom_site_aniso_U_23
_atom_site_aniso_U_13
_atom_site_aniso_U_12
Hf 0.04862(10) 0.04005(8) 0.03854(10) -0.00161(13) 0.00955(7) -0.00089(13)
Al 0.0491(9) 0.0364(6) 0.0485(10) -0.0009(6) 0.0073(7) -0.0010(6)
N1 0.0406(19) 0.0355(14) 0.049(2) -0.005(2) 0.0111(15) -0.001(2)
N2 0.038(2) 0.032(2) 0.044(2) 0.0049(14) 0.0137(17) 0.0033(15)
F1 0.087(2) 0.0818(17) 0.056(2) -0.0005(14) 0.0115(16) -0.0053(15)
F2 0.128(3) 0.111(2) 0.078(2) 0.0244(17) -0.0183(19) 0.0105(17)
F3 0.081(2) 0.1069(17) 0.166(3) 0.009(2) -0.0356(19) 0.034(2)
F4 0.055(2) 0.1075(19) 0.149(3) -0.0211(18) 0.027(2) 0.0181(16)
F5 0.067(2) 0.0841(16) 0.072(2) 0.0016(15) 0.0295(17) 0.0014(13)
F6 0.115(2) 0.0657(15) 0.067(2) 0.0054(14) -0.0111(16) 0.0110(15)
F7 0.208(4) 0.125(2) 0.054(2) 0.0075(18) -0.017(2) -0.007(2)
F8 0.248(4) 0.148(3) 0.064(2) -0.039(2) 0.016(2) -0.027(2)
F9 0.194(4) 0.087(2) 0.116(3) -0.0517(19) 0.021(2) 0.002(2)
F10 0.132(3) 0.0474(17) 0.086(2) -0.0107(13) -0.0050(18) 0.0094(14)
F11 0.0621(19) 0.0950(17) 0.138(3) 0.0539(18) -0.0040(17) 0.0096(15)
F12 0.053(2) 0.162(3) 0.225(4) 0.078(3) 0.006(2) 0.007(2)
F13 0.069(2) 0.145(3) 0.174(3) 0.039(2) 0.034(2) -0.0372(18)
F14 0.097(2) 0.0692(16) 0.128(3) 0.0281(16) 0.0310(18) -0.0235(15)
F15 0.0671(18) 0.0435(14) 0.115(2) 0.0201(12) 0.0227(16) 0.0040(11)
C37 0.045(3) 0.039(2) 0.042(3) 0.005(2) 0.019(3) 0.001(2)
C16 0.043(3) 0.090(3) 0.097(4) 0.002(4) 0.015(3) -0.014(3)
C25 0.050(4) 0.049(3) 0.069(4) -0.009(2) 0.024(3) -0.012(3)
C1 0.069(4) 0.029(2) 0.041(3) -0.006(2) 0.012(3) -0.001(2)
C2 0.054(4) 0.049(3) 0.042(3) -0.015(2) 0.015(3) -0.006(3)
C3 0.089(5) 0.051(3) 0.044(4) -0.012(3) 0.024(3) -0.017(3)
C4 0.073(4) 0.054(3) 0.031(3) -0.010(2) -0.001(3) -0.007(3)
C5 0.049(4) 0.060(3) 0.044(3) -0.015(2) 0.004(3) -0.006(3)
C6 0.110(4) 0.048(3) 0.068(4) -0.003(2) 0.033(3) 0.006(2)
C7 0.077(4) 0.069(3) 0.097(4) -0.023(3) 0.029(3) -0.003(3)
C8 0.143(5) 0.084(3) 0.065(3) -0.020(3) 0.058(3) -0.032(4)
C9 0.117(5) 0.109(4) 0.061(4) -0.006(3) -0.016(3) 0.012(3)
C10 0.075(4) 0.084(3) 0.083(4) -0.035(3) 0.015(3) -0.012(3)
C11 0.068(4) 0.058(3) 0.057(4) 0.001(2) 0.014(3) -0.004(2)
C12 0.037(3) 0.0343(19) 0.052(3) -0.004(3) 0.013(2) 0.001(3)
C13 0.037(3) 0.043(2) 0.063(4) 0.003(2) 0.002(3) 0.005(2)
C14 0.058(4) 0.070(3) 0.097(5) 0.014(3) 0.001(4) 0.003(3)
C15 0.044(4) 0.099(4) 0.124(6) 0.007(4) -0.009(4) 0.016(3)
C17 0.042(3) 0.045(3) 0.060(4) -0.003(2) 0.009(3) -0.007(2)
C18 0.048(3) 0.053(3) 0.059(4) -0.002(2) 0.022(3) -0.006(2)
C19 0.101(4) 0.058(3) 0.074(4) 0.013(3) 0.033(3) -0.003(3)
C20 0.078(4) 0.091(3) 0.090(4) 0.002(3) 0.044(3) -0.011(3)
C21 0.059(4) 0.046(3) 0.050(4) 0.006(2) -0.004(3) 0.003(2)
C22 0.106(4) 0.042(3) 0.092(4) 0.017(2) 0.007(3) -0.005(3)
C23 0.106(4) 0.067(3) 0.074(4) 0.010(3) 0.005(3) 0.001(3)
C24 0.040(3) 0.046(3) 0.056(3) -0.011(2) 0.019(2) -0.010(2)
C26 0.098(5) 0.077(4) 0.113(5) 0.010(3) 0.048(4) -0.018(4)
C27 0.067(5) 0.103(5) 0.158(7) -0.009(4) 0.045(5) -0.032(4)
C28 0.051(4) 0.094(4) 0.131(5) 0.002(4) 0.018(3) 0.001(4)
C29 0.045(3) 0.066(3) 0.097(4) -0.005(3) 0.007(3) 0.001(3)
C30 0.071(4) 0.052(3) 0.070(4) 0.008(3) 0.042(3) 0.000(3)
C31 0.117(5) 0.093(3) 0.077(5) 0.016(3) 0.042(4) 0.001(3)
C32 0.108(4) 0.059(3) 0.101(5) 0.017(3) 0.051(3) 0.002(3)
C33 0.049(4) 0.128(5) 0.137(7) 0.044(5) -0.010(4) 0.008(4)
C34 0.173(7) 0.141(5) 0.120(6) 0.025(5) 0.031(5) 0.067(5)
C35 0.260(9) 0.075(4) 0.218(8) 0.001(5) -0.117(7) -0.004(5)
C36 0.045(3) 0.029(2) 0.045(3) 0.013(2) 0.010(3) 0.005(2)
C38 0.062(3) 0.034(2) 0.036(3) 0.007(2) 0.007(2) 0.002(2)
C39 0.045(3) 0.057(3) 0.084(4) -0.018(3) 0.026(3) -0.012(2)
C40 0.045(3) 0.033(2) 0.056(4) 0.004(2) 0.011(3) 0.002(2)
C41 0.055(4) 0.039(2) 0.070(4) -0.004(3) 0.014(3) -0.006(2)
C42 0.081(5) 0.047(3) 0.066(5) 0.012(3) -0.017(4) -0.002(3)
C43 0.058(5) 0.054(3) 0.110(6) -0.006(3) -0.006(4) 0.012(3)
C44 0.050(5) 0.057(3) 0.095(5) -0.009(3) 0.017(4) -0.001(3)
C45 0.054(4) 0.038(2) 0.062(4) -0.006(3) 0.009(3) -0.002(3)
C46 0.045(3) 0.047(3) 0.051(3) -0.006(2) 0.011(2) -0.009(2)
C47 0.081(4) 0.053(3) 0.058(4) -0.004(3) 0.006(3) -0.017(3)
C48 0.102(5) 0.084(4) 0.052(5) 0.003(4) 0.001(4) -0.009(3)
C49 0.137(6) 0.104(5) 0.047(4) -0.031(4) 0.007(4) -0.022(4)
C50 0.110(4) 0.061(3) 0.080(4) -0.012(5) 0.025(3) -0.011(4)
C51 0.078(4) 0.066(3) 0.052(4) -0.011(3) 0.005(3) 0.000(3)
C52 0.047(3) 0.036(2) 0.047(3) -0.002(2) -0.001(2) 0.002(2)
C53 0.063(4) 0.064(3) 0.067(4) 0.020(3) 0.000(3) -0.008(3)
C54 0.031(4) 0.107(4) 0.104(5) 0.023(4) -0.002(3) 0.009(3)
C55 0.054(4) 0.097(4) 0.101(4) 0.022(4) 0.014(3) -0.020(4)
C56 0.074(4) 0.049(3) 0.073(4) 0.002(2) 0.014(3) -0.017(3)
C57 0.049(3) 0.043(3) 0.065(3) -0.008(3) 0.004(2) -0.004(3)
C1T 0.061(7) 0.269(15) 0.32(2) 0.145(17) -0.006(12) 0.029(11)
C2T 0.083(9) 0.267(14) 0.212(14) -0.090(15) -0.015(9) 0.034(12)
C3T 0.209(19) 0.42(3) 0.39(3) -0.03(3) -0.047(18) 0.075(18)
C4T 0.057(7) 0.36(2) 0.37(3) 0.16(2) 0.029(12) 0.030(14)
C5T 0.128(13) 0.41(3) 0.232(16) 0.05(2) 0.031(10) 0.07(2)
C6T 0.100(9) 0.332(19) 0.26(2) -0.158(19) -0.055(13) 0.041(11)
C7T 0.130(8) 0.477(18) 0.44(2) 0.303(17) 0.094(10) 0.128(9)

loop_
_geom_bond_atom_site_label_1
_geom_bond_atom_site_label_2
_geom_bond_distance
_geom_bond_site_symmetry_2
_geom_bond_publ_flag
Hf N1 2.044(3) . ?
Hf N2 2.184(3) . ?
Hf C11 2.205(3) . ?
Hf C1 2.475(3) . ?
Hf C5 2.476(4) . ?
Hf C2 2.477(4) . ?
Hf C3 2.515(4) . ?
Hf C4 2.537(4) . ?
Al C52 2.006(4) . ?
Al C40 2.012(4) . ?
Al C46 2.014(4) . ?
Al C38 2.065(3) . ?
N1 C37 1.432(4) . ?
N1 C24 1.459(4) . ?
N2 C36 1.326(4) . ?
N2 C12 1.443(4) . ?
F1 C41 1.359(5) . ?
F2 C42 1.366(5) . ?
F3 C43 1.347(5) . ?
F4 C44 1.335(5) . ?
F5 C45 1.341(5) . ?
F6 C47 1.363(4) . ?
F7 C48 1.337(5) . ?
F8 C49 1.343(5) . ?
F9 C50 1.357(5) . ?
F10 C51 1.350(4) . ?
F11 C53 1.371(4) . ?
F12 C54 1.349(4) . ?
F13 C55 1.347(5) . ?
F14 C56 1.352(4) . ?
F15 C57 1.362(4) . ?
C37 C39 1.326(5) . ?
C37 C36 1.486(5) . ?
C16 C17 1.391(5) . ?
C16 C15 1.392(5) . ?
C25 C24 1.398(5) . ?
C25 C26 1.399(6) . ?
C25 C30 1.500(5) . ?
C1 C5 1.402(5) . ?
C1 C2 1.420(5) . ?
C1 C6 1.497(4) . ?
C2 C3 1.403(5) . ?
C2 C7 1.507(5) . ?
C3 C4 1.421(5) . ?
C3 C8 1.510(5) . ?
C4 C5 1.414(5) . ?
C4 C9 1.497(5) . ?
C5 C10 1.511(5) . ?
C12 C17 1.399(5) . ?
C12 C13 1.416(5) . ?
C13 C14 1.383(5) . ?
C13 C21 1.491(5) . ?
C14 C15 1.353(6) . ?
C17 C18 1.522(5) . ?
C18 C19 1.526(4) . ?
C18 C20 1.534(5) . ?
C21 C23 1.533(5) . ?
C21 C22 1.545(4) . ?
C24 C29 1.394(5) . ?
C26 C27 1.381(6) . ?
C27 C28 1.333(6) . ?
C28 C29 1.400(6) . ?
C29 C33 1.513(6) . ?
C30 C31 1.540(5) . ?
C30 C32 1.546(4) . ?
C33 C34 1.503(6) . ?
C33 C35 1.513(7) . ?
C36 C38 1.466(4) . ?
C40 C41 1.363(5) . ?
C40 C45 1.377(5) . ?
C41 C42 1.393(6) . ?
C42 C43 1.370(7) . ?
C43 C44 1.378(7) . ?
C44 C45 1.375(6) . ?
C46 C47 1.372(5) . ?
C46 C51 1.376(5) . ?
C47 C48 1.359(6) . ?
C48 C49 1.367(6) . ?
C49 C50 1.364(6) . ?
C50 C51 1.387(5) . ?
C52 C53 1.372(5) . ?
C52 C57 1.386(5) . ?
C53 C54 1.384(6) . ?
C54 C55 1.356(6) . ?
C55 C56 1.369(5) . ?
C56 C57 1.368(5) . ?
C1T C2T 1.284(11) . ?
C1T C6T 1.364(15) . ?
C1T C7T 1.386(10) . ?
C2T C3T 1.346(16) . ?
C3T C4T 1.381(17) . ?
C4T C5T 1.357(13) . ?
C5T C6T 1.375(14) . ?
